data_4515088
loop_
_publ_author_name
'Sherstobitova, Tatiana'
'Maryunina, Kseniya'
'Tolstikov, Svyatoslav'
'Letyagin, Gleb'
'Romanenko, Galina'
'Nishihara, Sadafumi'
'Inoue, Katsuya'

_publ_section_title
;
 Ligand Structure Effects on Molecular Assembly and Magnetic Properties of
 Copper(II) Complexes with 3-Pyridyl-Substituted Nitronyl Nitroxide
 Derivatives
;
_journal_issue 17
_journal_name_full 'ACS Omega'
_journal_page_first 17160
_journal_paper_doi 10.1021/acsomega.9b01575
_journal_volume 4
_journal_year 2019
_chemical_formula_sum 'C12 H15 Br N3 O2'
_chemical_formula_weight 313.18
_space_group_crystal_system monoclinic
_space_group_IT_number 4
_space_group_name_Hall 'P 2yb'
_space_group_name_H-M_alt 'P 1 21 1'
_symmetry_space_group_name_Hall 'P 2yb'
_symmetry_space_group_name_H-M 'P 1 21 1'
_atom_sites_solution_hydrogens geom
_audit_creation_method SHELXL-2018/3
_cell_angle_alpha 90
_cell_angle_beta 91.942(10)
_cell_angle_gamma 90
_cell_formula_units_Z 8
_cell_length_a 6.6988(19)
_cell_length_b 34.935(9)
_cell_length_c 11.682(3)
_cell_measurement_reflns_used 9968
_cell_measurement_temperature 296(2)
_cell_measurement_theta_max 25.47
_cell_measurement_theta_min 2.91
_cell_volume 2732.3(13)
_computing_cell_refinement 'Bruker SAINT'
_computing_data_collection 'Bruker APEX2'
_computing_data_reduction 'Bruker SAINT'
_computing_molecular_graphics 'Bruker SHELXTL'
_computing_publication_material 'Bruker SHELXTL'
_computing_structure_refinement 'SHELXL-2018/3 (Sheldrick, 2018)'
_computing_structure_solution 'SHELXT 2014/5 (Sheldrick, 2014)'
_diffrn_ambient_temperature 296(2)
_diffrn_measured_fraction_theta_full 0.999
_diffrn_measured_fraction_theta_max 0.985
_diffrn_measurement_device_type 'Bruker APEX-II CCD'
_diffrn_measurement_method '\f and \w scans'
_diffrn_radiation_type MoK\a
_diffrn_radiation_wavelength 0.71073
_diffrn_reflns_av_R_equivalents 0.0883
_diffrn_reflns_av_unetI/netI 0.1419
_diffrn_reflns_Laue_measured_fraction_full 0.999
_diffrn_reflns_Laue_measured_fraction_max 0.985
_diffrn_reflns_limit_h_max 8
_diffrn_reflns_limit_h_min -8
_diffrn_reflns_limit_k_max 46
_diffrn_reflns_limit_k_min -46
_diffrn_reflns_limit_l_max 15
_diffrn_reflns_limit_l_min -15
_diffrn_reflns_number 43315
_diffrn_reflns_point_group_measured_fraction_full 0.996
_diffrn_reflns_point_group_measured_fraction_max 0.973
_diffrn_reflns_theta_full 25.242
_diffrn_reflns_theta_max 28.588
_diffrn_reflns_theta_min 2.913
_exptl_absorpt_coefficient_mu 3.007
_exptl_absorpt_correction_T_max 0.714
_exptl_absorpt_correction_T_min 0.379
_exptl_absorpt_correction_type multi-scan
_exptl_absorpt_process_details 'SADABS (Sheldrick, 2008)'
_exptl_crystal_colour green
_exptl_crystal_density_diffrn 1.523
_exptl_crystal_description needle
_exptl_crystal_F_000 1272
_exptl_crystal_size_max 0.400
_exptl_crystal_size_mid 0.200
_exptl_crystal_size_min 0.120
_exptl_transmission_factor_max 0.7457
_exptl_transmission_factor_min 0.5092
_refine_diff_density_max 1.775
_refine_diff_density_min -0.521
_refine_diff_density_rms 0.103
_refine_ls_abs_structure_details
; 
 Refined as an inversion twin. 
;
_refine_ls_abs_structure_Flack 0.11(2)
_refine_ls_extinction_method none
_refine_ls_goodness_of_fit_ref 0.975
_refine_ls_hydrogen_treatment constr
_refine_ls_matrix_type full
_refine_ls_number_parameters 650
_refine_ls_number_reflns 13574
_refine_ls_number_restraints 1
_refine_ls_restrained_S_all 0.975
_refine_ls_R_factor_all 0.1808
_refine_ls_R_factor_gt 0.0782
_refine_ls_shift/su_max 0.001
_refine_ls_shift/su_mean 0.000
_refine_ls_structure_factor_coef Fsqd
_refine_ls_weighting_details 'w=1/[\s^2^(Fo^2^)+(0.1056P)^2^] where P=(Fo^2^+2Fc^2^)/3'
_refine_ls_weighting_scheme calc
_refine_ls_wR_factor_gt 0.1670
_refine_ls_wR_factor_ref 0.2064
_reflns_Friedel_coverage 0.946
_reflns_Friedel_fraction_full 0.993
_reflns_Friedel_fraction_max 0.962
_reflns_number_gt 6474
_reflns_number_total 13574
_reflns_threshold_expression 'I > 2\s(I)'
_cod_data_source_file 1916614.cif
_cod_data_source_block zzz
_cod_original_cell_volume 2732.2(13)
_cod_database_code 4515088
_shelx_shelxl_version_number 2018/3
_shelx_space_group_comment
; 
The symmetry employed for this shelxl refinement is uniquely defined 
by the following loop, which should always be used as a source of 
symmetry information in preference to the above space-group names. 
They are only intended as comments. 
;
_shelx_estimated_absorpt_t_min 0.379
_shelx_estimated_absorpt_t_max 0.714

loop_
_space_group_symop_operation_xyz
'x, y, z'
'-x, y+1/2, -z'

loop_
_atom_site_label
_atom_site_type_symbol
_atom_site_fract_x
_atom_site_fract_y
_atom_site_fract_z
_atom_site_U_iso_or_equiv
_atom_site_adp_type
_atom_site_occupancy
_atom_site_site_symmetry_order
_atom_site_calc_flag
_atom_site_refinement_flags_posn
_atom_site_refinement_flags_adp
O1S O 1.169(2) 0.5809(3) 0.7659(8) 0.096(4) Uani 1 1 d . .
N1S N 1.1290(17) 0.6164(3) 0.7536(8) 0.047(3) Uani 1 1 d . .
C1S C 1.074(2) 0.6317(4) 0.6378(10) 0.048(3) Uani 1 1 d . .
C2S C 0.858(2) 0.6170(6) 0.6128(14) 0.078(5) Uani 1 1 d . .
H2SA H 0.811910 0.625820 0.538731 0.117 Uiso 1 1 calc R U
H2SB H 0.857787 0.589491 0.613879 0.117 Uiso 1 1 calc R U
H2SC H 0.771681 0.626452 0.670137 0.117 Uiso 1 1 calc R U
C3S C 1.215(3) 0.6144(5) 0.5476(13) 0.083(5) Uani 1 1 d . .
H3SA H 1.178770 0.624376 0.473113 0.124 Uiso 1 1 calc R U
H3SB H 1.350455 0.621246 0.567224 0.124 Uiso 1 1 calc R U
H3SC H 1.201693 0.587079 0.547014 0.124 Uiso 1 1 calc R U
C4S C 1.0910(19) 0.6750(4) 0.6555(9) 0.044(3) Uani 1 1 d . .
C5S C 0.924(2) 0.6983(5) 0.6029(14) 0.076(5) Uani 1 1 d . .
H5SA H 0.798250 0.686890 0.620541 0.115 Uiso 1 1 calc R U
H5SB H 0.929620 0.723885 0.633129 0.115 Uiso 1 1 calc R U
H5SC H 0.936445 0.699174 0.521312 0.115 Uiso 1 1 calc R U
C6S C 1.2905(19) 0.6919(5) 0.6301(12) 0.062(4) Uani 1 1 d . .
H6SA H 1.394326 0.676388 0.664788 0.092 Uiso 1 1 calc R U
H6SB H 1.305863 0.692661 0.548744 0.092 Uiso 1 1 calc R U
H6SC H 1.299039 0.717371 0.660561 0.092 Uiso 1 1 calc R U
N2S N 1.0809(15) 0.6763(3) 0.7847(8) 0.042(2) Uani 1 1 d . .
O2S O 1.0445(18) 0.7079(2) 0.8345(8) 0.074(3) Uani 1 1 d . .
C7S C 1.1097(16) 0.6427(3) 0.8355(10) 0.029(3) Uani 1 1 d . .
C8S C 1.1329(17) 0.6355(3) 0.9588(9) 0.032(3) Uani 1 1 d . .
C9S C 1.1383(18) 0.5985(4) 1.0047(12) 0.043(3) Uani 1 1 d . .
H9SA H 1.131171 0.578052 0.953942 0.052 Uiso 1 1 calc R U
N3S N 1.1531(16) 0.5908(3) 1.1158(10) 0.043(3) Uani 1 1 d . .
C10S C 1.1583(18) 0.6195(3) 1.1885(10) 0.041(3) Uani 1 1 d . .
H10A H 1.165935 0.614257 1.266625 0.049 Uiso 1 1 calc R U
C11S C 1.1528(17) 0.6571(4) 1.1530(10) 0.036(3) Uani 1 1 d . .
BrS Br 1.1676(3) 0.69659(4) 1.26254(12) 0.0769(5) Uani 1 1 d . .
C12S C 1.1406(16) 0.6660(4) 1.0386(10) 0.033(3) Uani 1 1 d . .
H12A H 1.137497 0.691330 1.014177 0.040 Uiso 1 1 calc R U
O1R O 0.5475(17) 0.5399(3) 0.9757(7) 0.068(3) Uani 1 1 d . .
N1R N 0.6078(14) 0.5488(3) 1.0773(7) 0.036(2) Uani 1 1 d . .
C1R C 0.6588(17) 0.5184(3) 1.1648(10) 0.037(3) Uani 1 1 d . .
C2R C 0.863(2) 0.5032(4) 1.1313(13) 0.057(4) Uani 1 1 d . .
H2RA H 0.959276 0.523607 1.135235 0.086 Uiso 1 1 calc R U
H2RB H 0.904579 0.483153 1.183066 0.086 Uiso 1 1 calc R U
H2RC H 0.854060 0.493325 1.054628 0.086 Uiso 1 1 calc R U
C3R C 0.502(2) 0.4877(4) 1.1602(12) 0.062(4) Uani 1 1 d . .
H3RA H 0.535008 0.468368 1.216202 0.093 Uiso 1 1 calc R U
H3RB H 0.374507 0.498638 1.176294 0.093 Uiso 1 1 calc R U
H3RC H 0.496135 0.476373 1.085295 0.093 Uiso 1 1 calc R U
C4R C 0.6672(18) 0.5427(3) 1.2755(9) 0.035(3) Uani 1 1 d . .
C5R C 0.834(2) 0.5325(4) 1.3604(12) 0.064(4) Uani 1 1 d . .
H5RA H 0.811863 0.507266 1.389822 0.095 Uiso 1 1 calc R U
H5RB H 0.959212 0.533178 1.322880 0.095 Uiso 1 1 calc R U
H5RC H 0.836602 0.550589 1.422282 0.095 Uiso 1 1 calc R U
C6R C 0.467(2) 0.5451(4) 1.3346(12) 0.056(4) Uani 1 1 d . .
H6RA H 0.435366 0.520664 1.366796 0.084 Uiso 1 1 calc R U
H6RB H 0.475184 0.563960 1.394472 0.084 Uiso 1 1 calc R U
H6RC H 0.363614 0.552305 1.279585 0.084 Uiso 1 1 calc R U
N2R N 0.7005(13) 0.5824(3) 1.2287(8) 0.036(2) Uani 1 1 d . .
O2R O 0.7484(15) 0.6102(2) 1.2958(6) 0.059(3) Uani 1 1 d . .
C7R C 0.6486(17) 0.5846(3) 1.1170(10) 0.033(3) Uani 1 1 d . .
C8R C 0.6386(15) 0.6198(3) 1.0479(9) 0.029(2) Uani 1 1 d . .
C9R C 0.6237(18) 0.6187(4) 0.9280(10) 0.040(3) Uani 1 1 d . .
H9RA H 0.622210 0.594759 0.892887 0.048 Uiso 1 1 calc R U
N3R N 0.6114(16) 0.6492(3) 0.8612(10) 0.047(3) Uani 1 1 d . .
C10R C 0.6178(19) 0.6838(4) 0.9162(11) 0.048(3) Uani 1 1 d . .
H10B H 0.608393 0.705869 0.871867 0.058 Uiso 1 1 calc R U
C11R C 0.6370(17) 0.6877(3) 1.0307(11) 0.039(3) Uani 1 1 d . .
BrR Br 0.6519(3) 0.73662(3) 1.09565(14) 0.0741(5) Uani 1 1 d . .
C12R C 0.6488(16) 0.6559(4) 1.0996(11) 0.035(3) Uani 1 1 d . .
H12B H 0.663292 0.658251 1.178739 0.042 Uiso 1 1 calc R U
O1A O -0.073(2) 0.4160(3) 0.2660(9) 0.096(4) Uani 1 1 d . .
N1A N -0.1124(18) 0.3805(3) 0.2513(9) 0.052(3) Uani 1 1 d . .
C1A C -0.144(2) 0.3651(4) 0.1343(11) 0.056(4) Uani 1 1 d . .
C2A C 0.010(4) 0.3806(5) 0.0576(19) 0.119(9) Uani 1 1 d . .
H2AA H -0.012016 0.370507 -0.018171 0.179 Uiso 1 1 calc R U
H2AB H -0.000076 0.408049 0.055259 0.179 Uiso 1 1 calc R U
H2AC H 0.140212 0.373398 0.086388 0.179 Uiso 1 1 calc R U
C3A C -0.359(3) 0.3780(5) 0.0948(15) 0.097(6) Uani 1 1 d . .
H3AA H -0.388469 0.368703 0.018727 0.145 Uiso 1 1 calc R U
H3AB H -0.454517 0.367708 0.146157 0.145 Uiso 1 1 calc R U
H3AC H -0.366599 0.405408 0.095330 0.145 Uiso 1 1 calc R U
C4A C -0.1285(19) 0.3208(4) 0.1587(10) 0.043(3) Uani 1 1 d . .
C5A C 0.072(2) 0.3037(4) 0.1341(13) 0.062(4) Uani 1 1 d . .
H5AA H 0.090939 0.303706 0.052973 0.093 Uiso 1 1 calc R U
H5AB H 0.175900 0.318588 0.171488 0.093 Uiso 1 1 calc R U
H5AC H 0.078356 0.277867 0.162209 0.093 Uiso 1 1 calc R U
C6A C -0.293(2) 0.2963(5) 0.1050(12) 0.065(4) Uani 1 1 d . .
H6AA H -0.282201 0.296251 0.023301 0.098 Uiso 1 1 calc R U
H6AB H -0.281379 0.270618 0.133465 0.098 Uiso 1 1 calc R U
H6AC H -0.420736 0.306614 0.124265 0.098 Uiso 1 1 calc R U
N2A N -0.1509(17) 0.3202(3) 0.2860(8) 0.046(3) Uani 1 1 d . .
O2A O -0.178(2) 0.2888(3) 0.3376(8) 0.089(4) Uani 1 1 d . .
C7A C -0.1219(19) 0.3548(4) 0.3358(11) 0.040(3) Uani 1 1 d . .
C8A C -0.1185(16) 0.3618(3) 0.4583(9) 0.030(2) Uani 1 1 d . .
C9A C -0.1328(18) 0.3993(3) 0.5014(10) 0.038(3) Uani 1 1 d . .
H9AA H -0.143752 0.419286 0.448829 0.046 Uiso 1 1 calc R U
N3A N -0.1317(15) 0.4081(3) 0.6121(10) 0.043(3) Uani 1 1 d . .
C10A C -0.1094(18) 0.3788(4) 0.6880(10) 0.044(3) Uani 1 1 d . .
H10C H -0.104009 0.384219 0.765999 0.052 Uiso 1 1 calc R U
C11A C -0.0947(19) 0.3410(4) 0.6529(10) 0.042(3) Uani 1 1 d . .
BrA Br -0.0664(3) 0.30273(4) 0.76376(12) 0.0758(5) Uani 1 1 d . .
C12A C -0.0994(16) 0.3322(4) 0.5370(10) 0.034(3) Uani 1 1 d . .
H12C H -0.090038 0.306909 0.512665 0.041 Uiso 1 1 calc R U
O1B O 0.4703(15) 0.4596(2) 0.4741(7) 0.058(2) Uani 1 1 d . .
N1B N 0.4207(15) 0.4507(3) 0.5742(7) 0.038(2) Uani 1 1 d . .
C1B C 0.3723(17) 0.4815(3) 0.6598(10) 0.037(3) Uani 1 1 d . .
C2B C 0.164(2) 0.4956(4) 0.6264(13) 0.057(4) Uani 1 1 d . .
H2BA H 0.071797 0.474694 0.628592 0.085 Uiso 1 1 calc R U
H2BB H 0.125565 0.515113 0.679125 0.085 Uiso 1 1 calc R U
H2BC H 0.164348 0.506042 0.550345 0.085 Uiso 1 1 calc R U
C3B C 0.526(2) 0.5129(3) 0.6581(12) 0.058(4) Uani 1 1 d . .
H3BA H 0.493210 0.532228 0.712906 0.087 Uiso 1 1 calc R U
H3BB H 0.655357 0.502545 0.677407 0.087 Uiso 1 1 calc R U
H3BC H 0.526847 0.524063 0.583019 0.087 Uiso 1 1 calc R U
C4B C 0.3811(17) 0.4570(3) 0.7740(9) 0.035(3) Uani 1 1 d . .
C5B C 0.2250(19) 0.4662(4) 0.8587(11) 0.052(3) Uani 1 1 d . .
H5BA H 0.247098 0.491477 0.888410 0.078 Uiso 1 1 calc R U
H5BB H 0.095133 0.464861 0.821515 0.078 Uiso 1 1 calc R U
H5BC H 0.232720 0.448003 0.920363 0.078 Uiso 1 1 calc R U
C6B C 0.592(2) 0.4559(4) 0.8304(10) 0.049(3) Uani 1 1 d . .
H6BA H 0.687841 0.449967 0.773511 0.073 Uiso 1 1 calc R U
H6BB H 0.623315 0.480421 0.863621 0.073 Uiso 1 1 calc R U
H6BC H 0.597710 0.436667 0.889056 0.073 Uiso 1 1 calc R U
O2B O 0.3114(15) 0.3894(2) 0.7912(7) 0.057(2) Uani 1 1 d . .
N2B N 0.3503(14) 0.4172(2) 0.7254(7) 0.034(2) Uani 1 1 d . .
C7B C 0.3854(18) 0.4151(4) 0.6108(10) 0.034(3) Uani 1 1 d . .
C8B C 0.3892(17) 0.3804(3) 0.5433(10) 0.034(3) Uani 1 1 d . .
C9B C 0.3668(17) 0.3813(4) 0.4241(10) 0.037(3) Uani 1 1 d . .
H9BA H 0.350012 0.404944 0.388462 0.045 Uiso 1 1 calc R U
N3B N 0.3681(18) 0.3504(3) 0.3593(9) 0.048(3) Uani 1 1 d . .
C10B C 0.3847(18) 0.3163(4) 0.4096(11) 0.046(3) Uani 1 1 d . .
H10D H 0.384149 0.294424 0.364396 0.056 Uiso 1 1 calc R U
C11B C 0.4024(17) 0.3127(3) 0.5262(10) 0.037(3) Uani 1 1 d . .
BrB Br 0.4277(3) 0.26336(4) 0.59117(14) 0.0719(5) Uani 1 1 d . .
C12B C 0.4033(17) 0.3445(3) 0.5965(10) 0.036(3) Uani 1 1 d . .
H12D H 0.412911 0.342127 0.675794 0.043 Uiso 1 1 calc R U

loop_
_atom_site_aniso_label
_atom_site_aniso_U_11
_atom_site_aniso_U_22
_atom_site_aniso_U_33
_atom_site_aniso_U_23
_atom_site_aniso_U_13
_atom_site_aniso_U_12
O1S 0.214(14) 0.030(5) 0.042(6) -0.012(4) -0.008(7) 0.022(7)
N1S 0.083(8) 0.023(5) 0.034(6) -0.004(4) -0.005(5) 0.006(5)
C1S 0.068(9) 0.049(8) 0.026(6) 0.000(6) 0.004(6) 0.011(7)
C2S 0.076(11) 0.099(13) 0.058(10) -0.012(9) -0.018(8) -0.019(9)
C3S 0.123(14) 0.082(12) 0.044(9) -0.018(8) 0.024(9) 0.010(10)
C4S 0.064(9) 0.047(7) 0.020(6) -0.001(5) 0.002(6) 0.009(7)
C5S 0.082(11) 0.073(11) 0.074(11) 0.006(9) -0.006(8) 0.028(9)
C6S 0.058(9) 0.072(10) 0.055(8) 0.019(8) 0.011(7) 0.000(8)
N2S 0.066(7) 0.027(5) 0.032(6) -0.004(4) 0.009(5) 0.002(5)
O2S 0.148(10) 0.024(5) 0.050(6) 0.003(4) 0.017(6) 0.013(5)
C7S 0.033(7) 0.032(6) 0.022(6) -0.003(5) -0.005(5) -0.002(5)
C8S 0.039(7) 0.036(7) 0.023(6) -0.001(5) 0.006(5) -0.003(5)
C9S 0.049(8) 0.032(7) 0.048(8) 0.000(6) -0.004(6) -0.005(6)
N3S 0.057(7) 0.032(6) 0.040(7) 0.003(5) 0.002(5) -0.004(5)
C10S 0.051(8) 0.040(7) 0.032(6) 0.013(6) 0.006(6) -0.001(6)
C11S 0.034(7) 0.043(7) 0.031(7) -0.011(6) -0.003(5) 0.004(5)
BrS 0.1378(15) 0.0556(9) 0.0366(7) -0.0169(7) -0.0061(8) 0.0005(10)
C12S 0.036(7) 0.031(6) 0.031(7) -0.001(5) 0.000(5) -0.006(5)
O1R 0.121(8) 0.041(5) 0.039(5) -0.001(4) -0.021(5) -0.008(5)
N1R 0.051(6) 0.034(5) 0.021(5) -0.003(4) -0.006(4) 0.003(4)
C1R 0.044(7) 0.030(6) 0.036(6) 0.001(5) -0.005(5) 0.001(5)
C2R 0.070(9) 0.036(7) 0.065(9) -0.002(6) 0.003(7) 0.015(7)
C3R 0.080(10) 0.045(8) 0.061(9) -0.009(7) -0.001(8) -0.012(7)
C4R 0.057(8) 0.018(5) 0.030(6) 0.002(4) 0.006(5) -0.002(5)
C5R 0.088(11) 0.045(8) 0.055(9) 0.010(6) -0.034(8) 0.004(7)
C6R 0.070(9) 0.042(7) 0.057(9) 0.012(6) 0.014(7) 0.007(7)
N2R 0.043(6) 0.032(5) 0.032(5) 0.002(4) -0.005(4) -0.001(4)
O2R 0.115(8) 0.033(4) 0.027(4) -0.004(3) -0.009(5) -0.014(5)
C7R 0.040(7) 0.030(7) 0.029(7) 0.001(5) 0.002(5) -0.005(5)
C8R 0.033(6) 0.036(6) 0.018(5) -0.005(5) -0.001(4) 0.005(5)
C9R 0.051(8) 0.034(7) 0.034(7) 0.002(6) -0.004(6) 0.003(6)
N3R 0.049(7) 0.059(8) 0.033(6) 0.005(6) -0.001(5) -0.004(6)
C10R 0.058(8) 0.044(8) 0.042(8) 0.024(6) 0.001(6) 0.000(6)
C11R 0.044(7) 0.026(6) 0.048(8) 0.007(5) 0.001(6) 0.005(5)
BrR 0.1238(14) 0.0299(7) 0.0685(10) 0.0023(7) 0.0002(9) 0.0007(8)
C12R 0.031(7) 0.043(8) 0.030(7) 0.005(6) -0.012(5) -0.004(5)
O1A 0.207(14) 0.024(5) 0.057(7) 0.001(5) 0.011(8) -0.015(6)
N1A 0.092(9) 0.028(6) 0.037(6) 0.008(5) 0.007(6) 0.003(6)
C1A 0.100(12) 0.039(7) 0.029(7) 0.004(6) -0.002(7) 0.007(7)
C2A 0.20(2) 0.056(11) 0.105(16) 0.004(11) 0.085(16) -0.018(13)
C3A 0.158(18) 0.071(11) 0.058(10) -0.004(8) -0.040(11) 0.023(12)
C4A 0.067(9) 0.036(6) 0.025(6) -0.002(5) 0.004(6) 0.001(6)
C5A 0.067(10) 0.054(8) 0.065(9) 0.010(8) 0.009(7) 0.011(8)
C6A 0.068(10) 0.075(10) 0.052(8) 0.001(8) -0.018(7) -0.021(8)
N2A 0.081(8) 0.038(6) 0.020(5) -0.003(4) 0.003(5) 0.000(6)
O2A 0.208(13) 0.023(5) 0.036(6) 0.001(4) 0.008(7) -0.007(6)
C7A 0.056(8) 0.023(6) 0.040(7) 0.000(5) 0.004(6) -0.002(6)
C8A 0.028(6) 0.030(6) 0.031(6) -0.002(5) -0.002(5) 0.004(5)
C9A 0.051(8) 0.034(6) 0.029(6) -0.003(5) -0.004(5) -0.004(5)
N3A 0.049(7) 0.037(6) 0.043(7) -0.004(5) 0.000(5) 0.000(5)
C10A 0.057(8) 0.049(8) 0.025(6) -0.007(5) -0.005(6) 0.005(6)
C11A 0.062(8) 0.045(7) 0.020(6) 0.004(5) -0.001(6) 0.008(6)
BrA 0.1318(15) 0.0570(9) 0.0381(8) 0.0136(7) -0.0041(8) -0.0012(9)
C12A 0.041(7) 0.030(6) 0.031(7) 0.001(5) -0.011(5) 0.001(5)
O1B 0.114(7) 0.030(4) 0.031(4) 0.007(3) 0.013(5) -0.005(5)
N1B 0.063(6) 0.030(5) 0.020(5) 0.004(4) -0.001(4) -0.002(5)
C1B 0.043(7) 0.033(6) 0.036(6) -0.003(5) -0.005(5) -0.005(5)
C2B 0.068(9) 0.044(8) 0.058(9) -0.014(6) -0.005(7) 0.010(7)
C3B 0.085(10) 0.036(7) 0.052(8) -0.003(6) 0.009(7) -0.016(7)
C4B 0.045(7) 0.031(6) 0.029(6) -0.010(5) -0.002(5) -0.006(5)
C5B 0.052(8) 0.063(9) 0.042(7) -0.005(6) 0.009(6) -0.006(7)
C6B 0.080(10) 0.034(7) 0.032(6) -0.006(5) -0.008(6) -0.003(6)
O2B 0.104(7) 0.034(4) 0.034(4) 0.004(4) 0.010(5) -0.008(5)
N2B 0.054(6) 0.026(5) 0.021(4) -0.007(4) -0.009(4) 0.000(4)
C7B 0.045(7) 0.037(7) 0.018(6) 0.005(5) -0.009(5) -0.005(5)
C8B 0.038(7) 0.033(6) 0.031(6) -0.001(5) 0.008(5) 0.001(5)
C9B 0.036(7) 0.048(8) 0.028(6) 0.005(6) -0.008(5) -0.007(6)
N3B 0.071(8) 0.047(7) 0.026(6) -0.016(5) -0.006(5) -0.007(6)
C10B 0.048(8) 0.045(8) 0.046(8) -0.020(6) 0.002(6) -0.005(6)
C11B 0.042(7) 0.022(6) 0.045(7) -0.002(5) -0.007(5) -0.002(5)
BrB 0.1149(13) 0.0305(7) 0.0698(10) -0.0005(7) -0.0027(9) 0.0033(8)
C12B 0.046(7) 0.037(7) 0.024(6) -0.004(5) -0.004(5) -0.002(5)

loop_
_atom_type_symbol
_atom_type_description
_atom_type_scat_dispersion_real
_atom_type_scat_dispersion_imag
_atom_type_scat_source
C C 0.0033 0.0016 'International Tables Vol C Tables 4.2.6.8 and 6.1.1.4'
H H 0.0000 0.0000 'International Tables Vol C Tables 4.2.6.8 and 6.1.1.4'
N N 0.0061 0.0033 'International Tables Vol C Tables 4.2.6.8 and 6.1.1.4'
O O 0.0106 0.0060 'International Tables Vol C Tables 4.2.6.8 and 6.1.1.4'
Br Br -0.2901 2.4595 'International Tables Vol C Tables 4.2.6.8 and 6.1.1.4'

loop_
_geom_angle_atom_site_label_1
_geom_angle_atom_site_label_2
_geom_angle_atom_site_label_3
_geom_angle
O1S N1S C7S 127.8(10)
O1S N1S C1S 119.8(10)
C7S N1S C1S 112.0(10)
N1S C1S C4S 102.6(10)
N1S C1S C2S 104.7(11)
C4S C1S C2S 114.9(12)
N1S C1S C3S 109.6(12)
C4S C1S C3S 115.4(12)
C2S C1S C3S 108.9(13)
C1S C2S H2SA 109.5
C1S C2S H2SB 109.5
H2SA C2S H2SB 109.5
C1S C2S H2SC 109.5
H2SA C2S H2SC 109.5
H2SB C2S H2SC 109.5
C1S C3S H3SA 109.5
C1S C3S H3SB 109.5
H3SA C3S H3SB 109.5
C1S C3S H3SC 109.5
H3SA C3S H3SC 109.5
H3SB C3S H3SC 109.5
C6S C4S C5S 111.4(12)
C6S C4S N2S 104.9(10)
C5S C4S N2S 109.6(10)
C6S C4S C1S 115.2(11)
C5S C4S C1S 115.4(12)
N2S C4S C1S 99.0(9)
C4S C5S H5SA 109.5
C4S C5S H5SB 109.5
H5SA C5S H5SB 109.5
C4S C5S H5SC 109.5
H5SA C5S H5SC 109.5
H5SB C5S H5SC 109.5
C4S C6S H6SA 109.5
C4S C6S H6SB 109.5
H6SA C6S H6SB 109.5
C4S C6S H6SC 109.5
H6SA C6S H6SC 109.5
H6SB C6S H6SC 109.5
O2S N2S C7S 126.1(10)
O2S N2S C4S 119.7(9)
C7S N2S C4S 114.2(9)
N2S C7S N1S 107.7(10)
N2S C7S C8S 126.9(10)
N1S C7S C8S 125.3(11)
C9S C8S C12S 116.3(11)
C9S C8S C7S 122.4(11)
C12S C8S C7S 121.3(11)
N3S C9S C8S 124.4(12)
N3S C9S H9SA 117.8
C8S C9S H9SA 117.8
C10S N3S C9S 118.4(11)
N3S C10S C11S 122.2(11)
N3S C10S H10A 118.9
C11S C10S H10A 118.9
C12S C11S C10S 120.6(11)
C12S C11S BrS 119.8(9)
C10S C11S BrS 119.6(9)
C11S C12S C8S 118.1(11)
C11S C12S H12A 120.9
C8S C12S H12A 120.9
O1R N1R C7R 126.4(10)
O1R N1R C1R 121.1(9)
C7R N1R C1R 112.3(9)
C3R C1R N1R 109.7(10)
C3R C1R C2R 111.9(11)
N1R C1R C2R 104.8(9)
C3R C1R C4R 115.4(10)
N1R C1R C4R 100.5(8)
C2R C1R C4R 113.4(10)
C1R C2R H2RA 109.5
C1R C2R H2RB 109.5
H2RA C2R H2RB 109.5
C1R C2R H2RC 109.5
H2RA C2R H2RC 109.5
H2RB C2R H2RC 109.5
C1R C3R H3RA 109.5
C1R C3R H3RB 109.5
H3RA C3R H3RB 109.5
C1R C3R H3RC 109.5
H3RA C3R H3RC 109.5
H3RB C3R H3RC 109.5
N2R C4R C5R 109.9(10)
N2R C4R C6R 104.8(9)
C5R C4R C6R 110.9(11)
N2R C4R C1R 101.7(8)
C5R C4R C1R 115.1(10)
C6R C4R C1R 113.5(10)
C4R C5R H5RA 109.5
C4R C5R H5RB 109.5
H5RA C5R H5RB 109.5
C4R C5R H5RC 109.5
H5RA C5R H5RC 109.5
H5RB C5R H5RC 109.5
C4R C6R H6RA 109.5
C4R C6R H6RB 109.5
H6RA C6R H6RB 109.5
C4R C6R H6RC 109.5
H6RA C6R H6RC 109.5
H6RB C6R H6RC 109.5
O2R N2R C7R 127.0(10)
O2R N2R C4R 120.8(8)
C7R N2R C4R 111.7(9)
N2R C7R N1R 108.7(10)
N2R C7R C8R 126.1(11)
N1R C7R C8R 125.3(11)
C12R C8R C9R 117.3(11)
C12R C8R C7R 121.0(10)
C9R C8R C7R 121.7(11)
N3R C9R C8R 124.6(12)
N3R C9R H9RA 117.7
C8R C9R H9RA 117.7
C9R N3R C10R 115.8(11)
C11R C10R N3R 123.9(12)
C11R C10R H10B 118.1
N3R C10R H10B 118.1
C10R C11R C12R 120.0(12)
C10R C11R BrR 119.9(10)
C12R C11R BrR 120.1(9)
C11R C12R C8R 118.4(11)
C11R C12R H12B 120.8
C8R C12R H12B 120.8
O1A N1A C7A 124.5(11)
O1A N1A C1A 120.0(10)
C7A N1A C1A 115.5(10)
N1A C1A C2A 110.0(14)
N1A C1A C3A 105.7(12)
C2A C1A C3A 111.5(15)
N1A C1A C4A 100.6(9)
C2A C1A C4A 115.0(13)
C3A C1A C4A 113.1(12)
C1A C2A H2AA 109.5
C1A C2A H2AB 109.5
H2AA C2A H2AB 109.5
C1A C2A H2AC 109.5
H2AA C2A H2AC 109.5
H2AB C2A H2AC 109.5
C1A C3A H3AA 109.5
C1A C3A H3AB 109.5
H3AA C3A H3AB 109.5
C1A C3A H3AC 109.5
H3AA C3A H3AC 109.5
H3AB C3A H3AC 109.5
N2A C4A C5A 107.6(10)
N2A C4A C6A 107.8(10)
C5A C4A C6A 109.9(12)
N2A C4A C1A 100.6(9)
C5A C4A C1A 114.1(11)
C6A C4A C1A 115.8(12)
C4A C5A H5AA 109.5
C4A C5A H5AB 109.5
H5AA C5A H5AB 109.5
C4A C5A H5AC 109.5
H5AA C5A H5AC 109.5
H5AB C5A H5AC 109.5
C4A C6A H6AA 109.5
C4A C6A H6AB 109.5
H6AA C6A H6AB 109.5
C4A C6A H6AC 109.5
H6AA C6A H6AC 109.5
H6AB C6A H6AC 109.5
O2A N2A C7A 126.1(10)
O2A N2A C4A 120.3(10)
C7A N2A C4A 113.3(10)
N1A C7A N2A 106.9(11)
N1A C7A C8A 127.9(11)
N2A C7A C8A 125.0(11)
C12A C8A C9A 117.6(11)
C12A C8A C7A 121.6(10)
C9A C8A C7A 120.8(11)
N3A C9A C8A 124.4(12)
N3A C9A H9AA 117.8
C8A C9A H9AA 117.8
C9A N3A C10A 117.2(11)
N3A C10A C11A 122.1(11)
N3A C10A H10C 118.9
C11A C10A H10C 118.9
C10A C11A C12A 120.1(11)
C10A C11A BrA 118.9(9)
C12A C11A BrA 121.0(10)
C11A C12A C8A 118.6(11)
C11A C12A H12C 120.7
C8A C12A H12C 120.7
O1B N1B C7B 125.2(10)
O1B N1B C1B 120.5(9)
C7B N1B C1B 113.9(9)
C3B C1B N1B 110.4(10)
C3B C1B C2B 112.3(11)
N1B C1B C2B 106.1(9)
C3B C1B C4B 113.5(9)
N1B C1B C4B 99.9(8)
C2B C1B C4B 113.6(10)
C1B C2B H2BA 109.5
C1B C2B H2BB 109.5
H2BA C2B H2BB 109.5
C1B C2B H2BC 109.5
H2BA C2B H2BC 109.5
H2BB C2B H2BC 109.5
C1B C3B H3BA 109.5
C1B C3B H3BB 109.5
H3BA C3B H3BB 109.5
C1B C3B H3BC 109.5
H3BA C3B H3BC 109.5
H3BB C3B H3BC 109.5
C5B C4B N2B 110.8(10)
C5B C4B C6B 112.0(10)
N2B C4B C6B 104.4(9)
C5B C4B C1B 115.7(10)
N2B C4B C1B 100.3(8)
C6B C4B C1B 112.3(9)
C4B C5B H5BA 109.5
C4B C5B H5BB 109.5
H5BA C5B H5BB 109.5
C4B C5B H5BC 109.5
H5BA C5B H5BC 109.5
H5BB C5B H5BC 109.5
C4B C6B H6BA 109.5
C4B C6B H6BB 109.5
H6BA C6B H6BB 109.5
C4B C6B H6BC 109.5
H6BA C6B H6BC 109.5
H6BB C6B H6BC 109.5
O2B N2B C7B 126.6(9)
O2B N2B C4B 120.3(8)
C7B N2B C4B 112.9(9)
N1B C7B N2B 107.5(10)
N1B C7B C8B 126.7(10)
N2B C7B C8B 125.8(11)
C9B C8B C12B 117.7(11)
C9B C8B C7B 121.5(11)
C12B C8B C7B 120.7(10)
N3B C9B C8B 123.6(12)
N3B C9B H9BA 118.2
C8B C9B H9BA 118.2
C9B N3B C10B 118.7(11)
N3B C10B C11B 121.7(12)
N3B C10B H10D 119.2
C11B C10B H10D 119.2
C10B C11B C12B 121.1(11)
C10B C11B BrB 119.2(9)
C12B C11B BrB 119.7(9)
C11B C12B C8B 117.2(11)
C11B C12B H12D 121.4
C8B C12B H12D 121.4

loop_
_geom_bond_atom_site_label_1
_geom_bond_atom_site_label_2
_geom_bond_distance
O1S N1S 1.276(14)
N1S C7S 1.336(15)
N1S C1S 1.490(15)
C1S C4S 1.531(19)
C1S C2S 1.55(2)
C1S C3S 1.56(2)
C2S H2SA 0.9600
C2S H2SB 0.9600
C2S H2SC 0.9600
C3S H3SA 0.9600
C3S H3SB 0.9600
C3S H3SC 0.9600
C4S C6S 1.499(18)
C4S C5S 1.500(19)
C4S N2S 1.514(15)
C5S H5SA 0.9600
C5S H5SB 0.9600
C5S H5SC 0.9600
C6S H6SA 0.9600
C6S H6SB 0.9600
C6S H6SC 0.9600
N2S O2S 1.275(13)
N2S C7S 1.327(15)
C7S C8S 1.465(15)
C8S C9S 1.398(17)
C8S C12S 1.415(16)
C9S N3S 1.327(16)
C9S H9SA 0.9300
N3S C10S 1.315(16)
C10S C11S 1.378(17)
C10S H10A 0.9300
C11S C12S 1.372(16)
C11S BrS 1.882(12)
C12S H12A 0.9300
O1R N1R 1.279(12)
N1R C7R 1.360(15)
N1R C1R 1.503(14)
C1R C3R 1.502(17)
C1R C2R 1.532(17)
C1R C4R 1.547(15)
C2R H2RA 0.9600
C2R H2RB 0.9600
C2R H2RC 0.9600
C3R H3RA 0.9600
C3R H3RB 0.9600
C3R H3RC 0.9600
C4R N2R 1.508(13)
C4R C5R 1.511(17)
C4R C6R 1.534(17)
C5R H5RA 0.9600
C5R H5RB 0.9600
C5R H5RC 0.9600
C6R H6RA 0.9600
C6R H6RB 0.9600
C6R H6RC 0.9600
N2R O2R 1.284(12)
N2R C7R 1.341(15)
C7R C8R 1.471(16)
C8R C12R 1.399(16)
C8R C9R 1.402(16)
C9R N3R 1.323(16)
C9R H9RA 0.9300
N3R C10R 1.368(18)
C10R C11R 1.347(18)
C10R H10B 0.9300
C11R C12R 1.374(16)
C11R BrR 1.870(12)
C12R H12B 0.9300
O1A N1A 1.279(14)
N1A C7A 1.338(16)
N1A C1A 1.477(16)
C1A C2A 1.49(2)
C1A C3A 1.56(2)
C1A C4A 1.576(18)
C2A H2AA 0.9600
C2A H2AB 0.9600
C2A H2AC 0.9600
C3A H3AA 0.9600
C3A H3AB 0.9600
C3A H3AC 0.9600
C4A N2A 1.500(15)
C4A C5A 1.509(19)
C4A C6A 1.515(18)
C5A H5AA 0.9600
C5A H5AB 0.9600
C5A H5AC 0.9600
C6A H6AA 0.9600
C6A H6AB 0.9600
C6A H6AC 0.9600
N2A O2A 1.267(13)
N2A C7A 1.353(16)
C7A C8A 1.451(17)
C8A C12A 1.389(16)
C8A C9A 1.408(16)
C9A N3A 1.330(16)
C9A H9AA 0.9300
N3A C10A 1.361(16)
C10A C11A 1.385(18)
C10A H10C 0.9300
C11A C12A 1.388(16)
C11A BrA 1.868(12)
C12A H12C 0.9300
O1B N1B 1.265(11)
N1B C7B 1.340(15)
N1B C1B 1.509(14)
C1B C3B 1.506(17)
C1B C2B 1.516(18)
C1B C4B 1.584(16)
C2B H2BA 0.9600
C2B H2BB 0.9600
C2B H2BC 0.9600
C3B H3BA 0.9600
C3B H3BB 0.9600
C3B H3BC 0.9600
C4B C5B 1.498(17)
C4B N2B 1.514(13)
C4B C6B 1.542(17)
C5B H5BA 0.9600
C5B H5BB 0.9600
C5B H5BC 0.9600
C6B H6BA 0.9600
C6B H6BB 0.9600
C6B H6BC 0.9600
O2B N2B 1.271(11)
N2B C7B 1.370(14)
C7B C8B 1.446(16)
C8B C9B 1.396(16)
C8B C12B 1.404(17)
C9B N3B 1.317(16)
C9B H9BA 0.9300
N3B C10B 1.332(18)
C10B C11B 1.369(18)
C10B H10D 0.9300
C11B C12B 1.379(16)
C11B BrB 1.890(11)
C12B H12D 0.9300
